data_4327832
loop_
_publ_author_name
'Tracey M. McLean'
'Janice L. Moody'
'Mark R. Waterland'
'Shane G. Telfer'

_publ_section_title
;
 Luminescent Rhenium(I)-Dipyrrinato Complexes
;
_journal_name_full 'Inorganic Chemistry'
_journal_page_first 446
_journal_page_last 455
_journal_paper_doi 10.1021/ic201877t
_journal_volume 51
_journal_year 2012
_chemical_formula_sum 'C65 H50 N3 O2 P2 Re'
_chemical_formula_weight 1153.22
_chemical_name_systematic
;
 ?
;
_space_group_IT_number 2
_symmetry_cell_setting triclinic
_symmetry_space_group_name_Hall '-P 1'
_symmetry_space_group_name_H-M 'P -1'
_atom_sites_solution_hydrogens geom
_atom_sites_solution_primary direct
_atom_sites_solution_secondary difmap
_audit_creation_method SHELXL-97
_cell_angle_alpha 97.802(7)
_cell_angle_beta 90.789(6)
_cell_angle_gamma 98.190(7)
_cell_formula_units_Z 2
_cell_length_a 11.9337(2)
_cell_length_b 12.8775(2)
_cell_length_c 17.2623(12)
_cell_measurement_reflns_used 25586
_cell_measurement_temperature 123(2)
_cell_measurement_theta_max 71.99
_cell_measurement_theta_min 6.65
_cell_volume 2600.0(2)
_computing_cell_refinement 'FS Process (Rigaku, 1998)'
_computing_data_collection 'Crystal Clear (Rigaku, 2005)'
_computing_data_reduction 'FS Process (Rigaku, 1998)'
_computing_structure_refinement 'SHELXL-97 (Sheldrick, 1997)'
_diffrn_ambient_temperature 123(2)
_diffrn_detector_area_resol_mean 10
_diffrn_measured_fraction_theta_full 0.950
_diffrn_measured_fraction_theta_max 0.950
_diffrn_measurement_details 'X images in steps of Y\%'
_diffrn_measurement_device_details 'Curved image plate'
_diffrn_measurement_device_type 'Rigaku Spider'
_diffrn_measurement_method \w-scans
_diffrn_radiation_monochromator 'confocal optics'
_diffrn_radiation_source 'rotating anode'
_diffrn_radiation_type CuK\a
_diffrn_radiation_wavelength 1.54178
_diffrn_reflns_av_R_equivalents 0.0712
_diffrn_reflns_av_sigmaI/netI 0.0766
_diffrn_reflns_limit_h_max 14
_diffrn_reflns_limit_h_min -14
_diffrn_reflns_limit_k_max 12
_diffrn_reflns_limit_k_min -15
_diffrn_reflns_limit_l_max 21
_diffrn_reflns_limit_l_min -21
_diffrn_reflns_number 36914
_diffrn_reflns_theta_full 72.05
_diffrn_reflns_theta_max 71.99
_diffrn_reflns_theta_min 6.65
_exptl_absorpt_coefficient_mu 5.536
_exptl_absorpt_correction_T_max 1
_exptl_absorpt_correction_T_min 0.596
_exptl_absorpt_correction_type multi-scan
_exptl_crystal_colour Red
_exptl_crystal_density_diffrn 1.473
_exptl_crystal_description prism
_exptl_crystal_F_000 1164
_exptl_crystal_size_max 0.27
_exptl_crystal_size_mid 0.18
_exptl_crystal_size_min 0.05
_refine_diff_density_max 4.845
_refine_diff_density_min -2.866
_refine_diff_density_rms 0.207
_refine_ls_extinction_method none
_refine_ls_goodness_of_fit_ref 1.146
_refine_ls_hydrogen_treatment constr
_refine_ls_matrix_type full
_refine_ls_number_parameters 658
_refine_ls_number_reflns 9720
_refine_ls_number_restraints 0
_refine_ls_restrained_S_all 1.146
_refine_ls_R_factor_all 0.0715
_refine_ls_R_factor_gt 0.0610
_refine_ls_shift/su_max 0.002
_refine_ls_shift/su_mean 0.000
_refine_ls_structure_factor_coef Fsqd
_refine_ls_weighting_details 'calc w=1/[\s^2^(Fo^2^)+(0.0322P)^2^+26.6734P] where P=(Fo^2^+2Fc^2^)/3'
_refine_ls_weighting_scheme calc
_refine_ls_wR_factor_gt 0.1343
_refine_ls_wR_factor_ref 0.1641
_reflns_number_gt 8416
_reflns_number_total 9720
_reflns_threshold_expression >2sigma(I)
_cod_data_source_file ic201877t_si_002_12.cif
_cod_data_source_block 3E
_cod_original_cell_volume 2599.96(19)
_cod_database_code 4327832

loop_
_symmetry_equiv_pos_as_xyz
'x, y, z'
'-x, -y, -z'

loop_
_atom_site_label
_atom_site_type_symbol
_atom_site_fract_x
_atom_site_fract_y
_atom_site_fract_z
_atom_site_U_iso_or_equiv
_atom_site_adp_type
_atom_site_occupancy
_atom_site_symmetry_multiplicity
_atom_site_calc_flag
_atom_site_refinement_flags
C1 C 0.3441(6) 0.0776(7) 0.1513(5) 0.0304(18) Uani 1 1 d .
C2 C 0.1875(6) 0.2030(7) 0.1552(4) 0.0317(19) Uani 1 1 d .
C3 C 0.1474(7) 0.3383(6) 0.3135(4) 0.0294(17) Uani 1 1 d .
H3 H 0.1286 0.3567 0.2640 0.035 Uiso 1 1 calc R
C4 C 0.1050(7) 0.3804(8) 0.3842(4) 0.037(2) Uani 1 1 d .
H4 H 0.0538 0.4309 0.3909 0.045 Uiso 1 1 calc R
C5 C 0.1512(7) 0.3350(6) 0.4417(5) 0.0315(18) Uani 1 1 d .
H5 H 0.1382 0.3480 0.4961 0.038 Uiso 1 1 calc R
C6 C 0.2226(6) 0.2644(6) 0.4051(4) 0.0226(15) Uani 1 1 d .
C7 C 0.2942(6) 0.2055(7) 0.4417(4) 0.0283(17) Uani 1 1 d .
C8 C 0.3711(6) 0.1449(6) 0.4058(4) 0.0244(15) Uani 1 1 d .
C9 C 0.4573(6) 0.1028(7) 0.4440(5) 0.0323(18) Uani 1 1 d .
H9 H 0.4661 0.1026 0.4988 0.039 Uiso 1 1 calc R
C10 C 0.5250(6) 0.0627(7) 0.3880(4) 0.0302(17) Uani 1 1 d .
H10 H 0.5898 0.0298 0.3961 0.036 Uiso 1 1 calc R
C11 C 0.4799(6) 0.0799(7) 0.3153(4) 0.0329(19) Uani 1 1 d .
H11 H 0.5110 0.0597 0.2661 0.039 Uiso 1 1 calc R
C12 C 0.2896(6) 0.2176(6) 0.5287(4) 0.0258(16) Uani 1 1 d .
C13 C 0.3206(6) 0.3191(7) 0.5712(4) 0.0327(18) Uani 1 1 d .
H13 H 0.3514 0.3762 0.5446 0.039 Uiso 1 1 calc R
C14 C 0.3071(6) 0.3368(7) 0.6505(4) 0.0306(17) Uani 1 1 d .
H14 H 0.3287 0.4056 0.6787 0.037 Uiso 1 1 calc R
C15 C 0.2617(6) 0.2540(7) 0.6895(4) 0.0292(17) Uani 1 1 d .
C16 C 0.2370(6) 0.1527(7) 0.6494(4) 0.0294(17) Uani 1 1 d .
H16 H 0.2104 0.0953 0.6767 0.035 Uiso 1 1 calc R
C17 C 0.2511(6) 0.1346(7) 0.5685(4) 0.0280(17) Uani 1 1 d .
H17 H 0.2342 0.0648 0.5410 0.034 Uiso 1 1 calc R
C18 C 0.1809(7) 0.3634(7) 0.7946(4) 0.0307(18) Uani 1 1 d .
C19 C 0.0891(7) 0.3777(7) 0.7479(4) 0.0329(18) Uani 1 1 d .
H19 H 0.0660 0.3289 0.7023 0.040 Uiso 1 1 calc R
C20 C 0.0318(7) 0.4634(7) 0.7685(5) 0.037(2) Uani 1 1 d .
H20 H -0.0297 0.4737 0.7363 0.045 Uiso 1 1 calc R
C21 C 0.0631(7) 0.5329(7) 0.8346(5) 0.039(2) Uani 1 1 d .
H21 H 0.0221 0.5904 0.8486 0.047 Uiso 1 1 calc R
C22 C 0.1540(7) 0.5205(7) 0.8813(5) 0.038(2) Uani 1 1 d .
H22 H 0.1764 0.5698 0.9268 0.046 Uiso 1 1 calc R
C23 C 0.2127(7) 0.4348(7) 0.8610(5) 0.038(2) Uani 1 1 d .
H23 H 0.2749 0.4255 0.8931 0.046 Uiso 1 1 calc R
C24 C 0.2936(7) 0.2244(7) 0.8253(4) 0.0309(18) Uani 1 1 d .
C25 C 0.2447(7) 0.2053(7) 0.8960(4) 0.0351(19) Uani 1 1 d .
H25 H 0.1747 0.2290 0.9092 0.042 Uiso 1 1 calc R
C26 C 0.2970(7) 0.1527(7) 0.9464(4) 0.0332(18) Uani 1 1 d .
H26 H 0.2632 0.1417 0.9947 0.040 Uiso 1 1 calc R
C27 C 0.3985(7) 0.1149(7) 0.9285(4) 0.0350(19) Uani 1 1 d .
H27 H 0.4330 0.0764 0.9630 0.042 Uiso 1 1 calc R
C28 C 0.4479(6) 0.1350(7) 0.8588(5) 0.0328(18) Uani 1 1 d .
H28 H 0.5181 0.1113 0.8461 0.039 Uiso 1 1 calc R
C29 C 0.3965(6) 0.1894(7) 0.8073(4) 0.0307(18) Uani 1 1 d .
H29 H 0.4316 0.2026 0.7598 0.037 Uiso 1 1 calc R
C30 C 0.1550(6) -0.0563(6) 0.3242(4) 0.0269(16) Uani 1 1 d .
C31 C 0.0748(8) -0.0764(8) 0.3797(5) 0.042(2) Uani 1 1 d .
H31 H 0.0043 -0.0509 0.3764 0.051 Uiso 1 1 calc R
C32 C 0.0954(10) -0.1327(9) 0.4396(6) 0.057(3) Uani 1 1 d .
H32 H 0.0392 -0.1463 0.4768 0.068 Uiso 1 1 calc R
C33 C 0.1981(10) -0.1692(9) 0.4450(6) 0.059(3) Uani 1 1 d .
H33 H 0.2131 -0.2065 0.4869 0.071 Uiso 1 1 calc R
C34 C 0.2783(8) -0.1519(7) 0.3906(5) 0.044(2) Uani 1 1 d .
H34 H 0.3478 -0.1794 0.3936 0.053 Uiso 1 1 calc R
C35 C 0.2579(7) -0.0935(6) 0.3301(5) 0.0326(18) Uani 1 1 d .
H35 H 0.3146 -0.0794 0.2933 0.039 Uiso 1 1 calc R
C36 C 0.1113(6) -0.0811(7) 0.1583(4) 0.0300(18) Uani 1 1 d .
C37 C 0.0833(6) -0.1879(5) 0.1668(4) 0.0239(15) Uani 1 1 d .
H37 H 0.0821 -0.2087 0.2175 0.029 Uiso 1 1 calc R
C38 C 0.0571(6) -0.2644(7) 0.1011(4) 0.0290(17) Uani 1 1 d .
H38 H 0.0394 -0.3371 0.1071 0.035 Uiso 1 1 calc R
C39 C 0.0572(6) -0.2337(7) 0.0270(5) 0.0298(17) Uani 1 1 d .
H39 H 0.0389 -0.2854 -0.0178 0.036 Uiso 1 1 calc R
C40 C 0.0836(6) -0.1288(7) 0.0187(4) 0.0310(18) Uani 1 1 d .
H40 H 0.0830 -0.1078 -0.0320 0.037 Uiso 1 1 calc R
C41 C 0.1111(6) -0.0535(6) 0.0833(4) 0.0280(16) Uani 1 1 d .
H41 H 0.1304 0.0187 0.0764 0.034 Uiso 1 1 calc R
C42 C -0.0039(6) 0.0606(7) 0.2576(4) 0.0302(18) Uani 1 1 d .
C43 C -0.0254(6) 0.1262(7) 0.3252(4) 0.0333(19) Uani 1 1 d .
H43 H 0.0323 0.1474 0.3650 0.040 Uiso 1 1 calc R
C44 C -0.1293(6) 0.1610(7) 0.3354(5) 0.0336(19) Uani 1 1 d .
H44 H -0.1422 0.2059 0.3818 0.040 Uiso 1 1 calc R
C45 C -0.2142(7) 0.1307(7) 0.2783(5) 0.037(2) Uani 1 1 d .
H45 H -0.2854 0.1550 0.2853 0.044 Uiso 1 1 calc R
C46 C -0.1955(6) 0.0650(7) 0.2114(5) 0.0344(19) Uani 1 1 d .
H46 H -0.2542 0.0437 0.1723 0.041 Uiso 1 1 calc R
C47 C -0.0911(7) 0.0300(7) 0.2007(5) 0.0326(18) Uani 1 1 d .
H47 H -0.0790 -0.0153 0.1543 0.039 Uiso 1 1 calc R
C48 C 0.5441(6) 0.3519(7) 0.2935(4) 0.0306(18) Uani 1 1 d .
C49 C 0.5121(7) 0.3624(7) 0.3715(5) 0.037(2) Uani 1 1 d .
H49 H 0.4339 0.3511 0.3825 0.045 Uiso 1 1 calc R
C50 C 0.5914(8) 0.3889(8) 0.4334(5) 0.045(2) Uani 1 1 d .
H50 H 0.5677 0.3985 0.4858 0.054 Uiso 1 1 calc R
C51 C 0.7053(7) 0.4011(8) 0.4174(5) 0.042(2) Uani 1 1 d .
H51 H 0.7604 0.4166 0.4592 0.051 Uiso 1 1 calc R
C52 C 0.7393(7) 0.3910(7) 0.3409(5) 0.040(2) Uani 1 1 d .
H52 H 0.8178 0.4012 0.3306 0.048 Uiso 1 1 calc R
C53 C 0.6605(6) 0.3661(7) 0.2789(5) 0.0320(18) Uani 1 1 d .
H53 H 0.6852 0.3587 0.2266 0.038 Uiso 1 1 calc R
C54 C 0.3799(6) 0.4409(6) 0.2118(5) 0.0290(17) Uani 1 1 d .
C55 C 0.4103(8) 0.5270(8) 0.2670(6) 0.046(2) Uani 1 1 d .
H55 H 0.4637 0.5233 0.3075 0.055 Uiso 1 1 calc R
C56 C 0.3632(9) 0.6227(9) 0.2651(7) 0.059(3) Uani 1 1 d .
H56 H 0.3851 0.6822 0.3039 0.071 Uiso 1 1 calc R
C57 C 0.2847(8) 0.6275(8) 0.2056(6) 0.049(2) Uani 1 1 d .
H57 H 0.2522 0.6903 0.2035 0.059 Uiso 1 1 calc R
C58 C 0.2543(7) 0.5397(8) 0.1495(6) 0.047(3) Uani 1 1 d .
H58 H 0.2011 0.5433 0.1088 0.057 Uiso 1 1 calc R
C59 C 0.3000(7) 0.4470(8) 0.1516(5) 0.041(2) Uani 1 1 d .
H59 H 0.2779 0.3876 0.1128 0.049 Uiso 1 1 calc R
C60 C 0.5163(6) 0.2994(7) 0.1268(4) 0.0322(19) Uani 1 1 d .
C61 C 0.5241(7) 0.3672(7) 0.0715(5) 0.037(2) Uani 1 1 d .
H61 H 0.4849 0.4269 0.0783 0.045 Uiso 1 1 calc R
C62 C 0.5888(7) 0.3498(8) 0.0055(5) 0.042(2) Uani 1 1 d .
H62 H 0.5925 0.3968 -0.0326 0.050 Uiso 1 1 calc R
C63 C 0.6474(7) 0.2644(8) -0.0043(5) 0.041(2) Uani 1 1 d .
H63 H 0.6912 0.2524 -0.0493 0.049 Uiso 1 1 calc R
C64 C 0.6425(6) 0.1959(8) 0.0512(5) 0.036(2) Uani 1 1 d .
H64 H 0.6840 0.1378 0.0451 0.044 Uiso 1 1 calc R
C65 C 0.5765(6) 0.2131(7) 0.1158(4) 0.0332(19) Uani 1 1 d .
H65 H 0.5721 0.1653 0.1534 0.040 Uiso 1 1 calc R
N1 N 0.2191(5) 0.2678(5) 0.3243(4) 0.0297(15) Uani 1 1 d .
N2 N 0.3876(5) 0.1281(5) 0.3246(3) 0.0254(14) Uani 1 1 d .
N3 N 0.2388(5) 0.2755(6) 0.7713(4) 0.0323(16) Uani 1 1 d .
O1 O 0.3789(5) 0.0190(5) 0.0996(3) 0.0337(13) Uani 1 1 d .
O2 O 0.1236(5) 0.2290(5) 0.1113(3) 0.0387(14) Uani 1 1 d .
P1 P 0.13683(15) 0.02155(15) 0.24421(10) 0.0229(4) Uani 1 1 d .
P2 P 0.43415(15) 0.31541(16) 0.21554(11) 0.0240(4) Uani 1 1 d .
Re1 Re 0.28631(3) 0.16750(3) 0.230436(17) 0.02379(12) Uani 1 1 d .

loop_
_atom_site_aniso_label
_atom_site_aniso_U_11
_atom_site_aniso_U_22
_atom_site_aniso_U_33
_atom_site_aniso_U_23
_atom_site_aniso_U_13
_atom_site_aniso_U_12
C1 0.010(3) 0.040(5) 0.045(5) 0.022(4) -0.005(3) 0.002(3)
C2 0.021(4) 0.043(5) 0.022(4) -0.010(3) 0.000(3) -0.011(3)
C3 0.035(4) 0.025(4) 0.030(4) 0.013(3) -0.002(3) 0.004(3)
C4 0.035(4) 0.056(6) 0.027(4) 0.008(4) 0.007(3) 0.025(4)
C5 0.034(4) 0.030(5) 0.031(4) -0.003(3) 0.002(3) 0.011(4)
C6 0.028(4) 0.014(4) 0.023(3) -0.002(3) 0.003(3) 0.000(3)
C7 0.019(3) 0.039(5) 0.027(4) 0.006(3) 0.002(3) 0.003(3)
C8 0.027(4) 0.027(4) 0.020(3) 0.006(3) 0.000(3) 0.005(3)
C9 0.030(4) 0.038(5) 0.028(4) 0.002(3) -0.001(3) 0.006(4)
C10 0.028(4) 0.033(5) 0.033(4) 0.008(3) -0.004(3) 0.014(3)
C11 0.026(4) 0.051(6) 0.025(4) 0.009(4) 0.002(3) 0.013(4)
C12 0.022(4) 0.031(4) 0.026(4) 0.005(3) 0.001(3) 0.005(3)
C13 0.028(4) 0.041(5) 0.030(4) 0.005(4) 0.005(3) 0.005(4)
C14 0.032(4) 0.036(5) 0.023(4) 0.003(3) -0.001(3) 0.005(4)
C15 0.032(4) 0.040(5) 0.020(3) 0.005(3) 0.002(3) 0.017(4)
C16 0.034(4) 0.034(5) 0.023(4) 0.010(3) 0.000(3) 0.009(4)
C17 0.030(4) 0.029(4) 0.026(4) 0.002(3) 0.002(3) 0.012(3)
C18 0.034(4) 0.039(5) 0.024(4) 0.011(3) 0.004(3) 0.015(4)
C19 0.038(4) 0.038(5) 0.023(4) 0.004(3) 0.001(3) 0.008(4)
C20 0.032(4) 0.051(6) 0.034(4) 0.012(4) 0.006(3) 0.017(4)
C21 0.040(5) 0.029(5) 0.048(5) 0.003(4) 0.008(4) 0.009(4)
C22 0.040(5) 0.036(5) 0.039(5) -0.003(4) 0.008(4) 0.009(4)
C23 0.030(4) 0.051(6) 0.032(4) 0.002(4) 0.000(3) 0.003(4)
C24 0.032(4) 0.042(5) 0.020(4) 0.004(3) -0.002(3) 0.011(4)
C25 0.027(4) 0.051(6) 0.029(4) 0.003(4) 0.003(3) 0.010(4)
C26 0.041(5) 0.040(5) 0.019(4) 0.006(3) -0.003(3) 0.005(4)
C27 0.035(4) 0.045(5) 0.026(4) 0.007(4) -0.003(3) 0.009(4)
C28 0.020(4) 0.040(5) 0.040(4) 0.004(4) 0.004(3) 0.010(3)
C29 0.024(4) 0.043(5) 0.027(4) 0.006(4) 0.002(3) 0.009(4)
C30 0.030(4) 0.022(4) 0.029(4) 0.007(3) -0.003(3) 0.001(3)
C31 0.040(5) 0.051(6) 0.041(5) 0.016(4) 0.007(4) 0.015(4)
C32 0.077(7) 0.062(7) 0.040(5) 0.023(5) 0.016(5) 0.019(6)
C33 0.089(8) 0.060(7) 0.037(5) 0.019(5) 0.001(5) 0.025(6)
C34 0.056(6) 0.034(5) 0.044(5) 0.008(4) -0.011(4) 0.012(4)
C35 0.039(4) 0.026(4) 0.030(4) -0.002(3) -0.004(3) 0.000(4)
C36 0.016(3) 0.053(6) 0.020(3) -0.003(3) -0.001(3) 0.010(3)
C37 0.026(4) 0.010(3) 0.036(4) 0.000(3) -0.001(3) 0.006(3)
C38 0.027(4) 0.027(4) 0.034(4) 0.003(3) 0.000(3) 0.011(3)
C39 0.022(4) 0.034(5) 0.033(4) -0.005(3) -0.004(3) 0.010(3)
C40 0.029(4) 0.039(5) 0.024(4) -0.002(3) -0.001(3) 0.006(4)
C41 0.031(4) 0.021(4) 0.033(4) 0.005(3) 0.004(3) 0.006(3)
C42 0.031(4) 0.039(5) 0.024(4) 0.011(3) 0.006(3) 0.011(4)
C43 0.024(4) 0.048(6) 0.028(4) 0.006(4) 0.003(3) 0.005(4)
C44 0.025(4) 0.043(5) 0.033(4) 0.002(4) 0.006(3) 0.011(4)
C45 0.024(4) 0.051(6) 0.039(5) 0.013(4) 0.006(3) 0.012(4)
C46 0.021(4) 0.049(6) 0.035(4) 0.013(4) -0.005(3) 0.005(4)
C47 0.031(4) 0.040(5) 0.030(4) 0.010(4) 0.004(3) 0.007(4)
C48 0.021(4) 0.038(5) 0.031(4) 0.005(4) -0.002(3) -0.004(3)
C49 0.026(4) 0.048(6) 0.031(4) -0.004(4) 0.004(3) -0.008(4)
C50 0.049(5) 0.051(6) 0.031(4) 0.004(4) -0.003(4) -0.005(5)
C51 0.039(5) 0.043(6) 0.043(5) 0.004(4) -0.014(4) 0.001(4)
C52 0.027(4) 0.041(5) 0.051(5) 0.004(4) -0.010(4) 0.000(4)
C53 0.029(4) 0.034(5) 0.035(4) 0.007(4) 0.003(3) 0.012(4)
C54 0.023(4) 0.028(4) 0.036(4) -0.002(3) 0.005(3) 0.008(3)
C55 0.037(5) 0.053(6) 0.053(5) 0.002(5) 0.007(4) 0.027(5)
C56 0.058(6) 0.053(7) 0.079(8) 0.027(6) 0.020(6) 0.030(6)
C57 0.043(5) 0.026(5) 0.079(7) 0.003(5) 0.014(5) 0.013(4)
C58 0.031(4) 0.064(7) 0.061(6) 0.044(5) 0.010(4) 0.022(5)
C59 0.031(4) 0.052(6) 0.047(5) 0.024(5) 0.009(4) 0.014(4)
C60 0.024(4) 0.051(6) 0.023(4) 0.007(4) 0.001(3) 0.008(4)
C61 0.032(4) 0.043(5) 0.035(4) 0.000(4) 0.002(3) 0.005(4)
C62 0.034(4) 0.059(6) 0.037(5) 0.022(4) 0.005(4) 0.007(4)
C63 0.026(4) 0.064(7) 0.031(4) 0.004(4) 0.005(3) 0.005(4)
C64 0.024(4) 0.052(6) 0.033(4) 0.000(4) 0.003(3) 0.012(4)
C65 0.021(4) 0.051(6) 0.030(4) 0.014(4) 0.004(3) 0.007(4)
N1 0.026(3) 0.037(4) 0.030(3) 0.008(3) 0.002(3) 0.015(3)
N2 0.018(3) 0.037(4) 0.021(3) 0.002(3) 0.000(2) 0.002(3)
N3 0.032(3) 0.043(4) 0.025(3) 0.004(3) 0.003(3) 0.017(3)
O1 0.036(3) 0.040(4) 0.025(3) -0.007(2) 0.001(2) 0.013(3)
O2 0.033(3) 0.050(4) 0.035(3) 0.007(3) -0.013(2) 0.012(3)
P1 0.0234(9) 0.0233(10) 0.0221(9) 0.0024(7) 0.0008(7) 0.0046(8)
P2 0.0229(9) 0.0241(10) 0.0259(9) 0.0051(8) 0.0021(7) 0.0047(8)
Re1 0.02106(18) 0.0314(2) 0.02064(18) 0.00545(14) 0.00158(12) 0.00775(14)

loop_
_atom_type_symbol
_atom_type_description
_atom_type_scat_dispersion_real
_atom_type_scat_dispersion_imag
_atom_type_scat_source
C C 0.0181 0.0091 'International Tables Vol C Tables 4.2.6.8 and 6.1.1.4'
N N 0.0311 0.0180 'International Tables Vol C Tables 4.2.6.8 and 6.1.1.4'
O O 0.0492 0.0322 'International Tables Vol C Tables 4.2.6.8 and 6.1.1.4'
P P 0.2955 0.4335 'International Tables Vol C Tables 4.2.6.8 and 6.1.1.4'
Re Re -5.2083 5.8923 'International Tables Vol C Tables 4.2.6.8 and 6.1.1.4'
H H 0.0000 0.0000 'International Tables Vol C Tables 4.2.6.8 and 6.1.1.4'

loop_
_geom_angle_atom_site_label_1
_geom_angle_atom_site_label_2
_geom_angle_atom_site_label_3
_geom_angle
O1 C1 Re1 178.6(6)
O2 C2 Re1 176.4(7)
N1 C3 C4 111.8(7)
N1 C3 H3 124.1
C4 C3 H3 124.1
C5 C4 C3 106.7(7)
C5 C4 H4 126.6
C3 C4 H4 126.6
C4 C5 C6 107.4(7)
C4 C5 H5 126.3
C6 C5 H5 126.3
N1 C6 C7 123.3(6)
N1 C6 C5 108.8(6)
C7 C6 C5 127.7(7)
C8 C7 C6 127.0(7)
C8 C7 C12 118.1(6)
C6 C7 C12 114.7(6)
C7 C8 N2 125.0(6)
C7 C8 C9 126.3(7)
N2 C8 C9 108.1(6)
C10 C9 C8 107.7(7)
C10 C9 H9 126.1
C8 C9 H9 126.1
C9 C10 C11 106.5(7)
C9 C10 H10 126.8
C11 C10 H10 126.8
N2 C11 C10 111.5(7)
N2 C11 H11 124.2
C10 C11 H11 124.2
C17 C12 C13 118.9(7)
C17 C12 C7 122.6(7)
C13 C12 C7 118.4(7)
C14 C13 C12 120.8(8)
C14 C13 H13 119.6
C12 C13 H13 119.6
C13 C14 C15 119.9(8)
C13 C14 H14 120.1
C15 C14 H14 120.1
C16 C15 C14 119.9(7)
C16 C15 N3 120.8(7)
C14 C15 N3 119.3(7)
C15 C16 C17 120.1(7)
C15 C16 H16 120.0
C17 C16 H16 120.0
C12 C17 C16 120.1(8)
C12 C17 H17 119.9
C16 C17 H17 119.9
C23 C18 C19 119.3(8)
C23 C18 N3 122.2(7)
C19 C18 N3 118.5(7)
C20 C19 C18 119.8(8)
C20 C19 H19 120.1
C18 C19 H19 120.1
C21 C20 C19 120.6(8)
C21 C20 H20 119.7
C19 C20 H20 119.7
C20 C21 C22 120.5(8)
C20 C21 H21 119.8
C22 C21 H21 119.8
C21 C22 C23 119.5(8)
C21 C22 H22 120.2
C23 C22 H22 120.2
C18 C23 C22 120.3(8)
C18 C23 H23 119.8
C22 C23 H23 119.8
C29 C24 C25 118.8(7)
C29 C24 N3 120.0(7)
C25 C24 N3 121.2(7)
C26 C25 C24 120.4(7)
C26 C25 H25 119.8
C24 C25 H25 119.8
C25 C26 C27 121.5(7)
C25 C26 H26 119.3
C27 C26 H26 119.3
C28 C27 C26 118.2(7)
C28 C27 H27 120.9
C26 C27 H27 120.9
C27 C28 C29 121.1(7)
C27 C28 H28 119.5
C29 C28 H28 119.5
C28 C29 C24 120.0(7)
C28 C29 H29 120.0
C24 C29 H29 120.0
C31 C30 C35 118.6(7)
C31 C30 P1 124.4(6)
C35 C30 P1 117.0(6)
C32 C31 C30 121.3(9)
C32 C31 H31 119.3
C30 C31 H31 119.3
C33 C32 C31 119.6(9)
C33 C32 H32 120.2
C31 C32 H32 120.2
C34 C33 C32 120.5(9)
C34 C33 H33 119.8
C32 C33 H33 119.8
C33 C34 C35 119.9(9)
C33 C34 H34 120.0
C35 C34 H34 120.0
C30 C35 C34 120.0(8)
C30 C35 H35 120.0
C34 C35 H35 120.0
C41 C36 C37 118.2(7)
C41 C36 P1 120.6(7)
C37 C36 P1 121.0(6)
C36 C37 C38 120.5(7)
C36 C37 H37 119.8
C38 C37 H37 119.8
C39 C38 C37 119.7(8)
C39 C38 H38 120.1
C37 C38 H38 120.1
C40 C39 C38 119.8(7)
C40 C39 H39 120.1
C38 C39 H39 120.1
C39 C40 C41 120.5(7)
C39 C40 H40 119.8
C41 C40 H40 119.8
C40 C41 C36 121.3(8)
C40 C41 H41 119.3
C36 C41 H41 119.3
C43 C42 C47 117.9(7)
C43 C42 P1 119.8(6)
C47 C42 P1 122.2(6)
C44 C43 C42 121.2(7)
C44 C43 H43 119.4
C42 C43 H43 119.4
C45 C44 C43 120.2(8)
C45 C44 H44 119.9
C43 C44 H44 119.9
C46 C45 C44 119.8(7)
C46 C45 H45 120.1
C44 C45 H45 120.1
C45 C46 C47 120.3(7)
C45 C46 H46 119.9
C47 C46 H46 119.9
C46 C47 C42 120.6(8)
C46 C47 H47 119.7
C42 C47 H47 119.7
C49 C48 C53 117.8(7)
C49 C48 P2 119.1(6)
C53 C48 P2 123.0(6)
C50 C49 C48 121.9(8)
C50 C49 H49 119.0
C48 C49 H49 119.0
C51 C50 C49 119.0(8)
C51 C50 H50 120.5
C49 C50 H50 120.5
C50 C51 C52 120.2(8)
C50 C51 H51 119.9
C52 C51 H51 119.9
C51 C52 C53 120.9(8)
C51 C52 H52 119.5
C53 C52 H52 119.5
C52 C53 C48 120.0(8)
C52 C53 H53 120.0
C48 C53 H53 120.0
C55 C54 C59 119.1(8)
C55 C54 P2 121.9(6)
C59 C54 P2 118.9(6)
C54 C55 C56 121.2(9)
C54 C55 H55 119.4
C56 C55 H55 119.4
C57 C56 C55 119.1(11)
C57 C56 H56 120.5
C55 C56 H56 120.5
C58 C57 C56 119.5(9)
C58 C57 H57 120.3
C56 C57 H57 120.3
C57 C58 C59 121.2(9)
C57 C58 H58 119.4
C59 C58 H58 119.4
C58 C59 C54 120.0(9)
C58 C59 H59 120.0
C54 C59 H59 120.0
C61 C60 C65 118.1(7)
C61 C60 P2 124.4(7)
C65 C60 P2 117.4(6)
C60 C61 C62 121.1(8)
C60 C61 H61 119.5
C62 C61 H61 119.5
C63 C62 C61 119.9(8)
C63 C62 H62 120.0
C61 C62 H62 120.0
C62 C63 C64 120.2(8)
C62 C63 H63 119.9
C64 C63 H63 119.9
C63 C64 C65 119.3(8)
C63 C64 H64 120.4
C65 C64 H64 120.4
C64 C65 C60 121.4(8)
C64 C65 H65 119.3
C60 C65 H65 119.3
C3 N1 C6 105.2(6)
C3 N1 Re1 124.5(5)
C6 N1 Re1 129.6(5)
C11 N2 C8 106.2(6)
C11 N2 Re1 125.2(5)
C8 N2 Re1 128.6(5)
C24 N3 C18 123.0(6)
C24 N3 C15 119.0(6)
C18 N3 C15 116.7(6)
C42 P1 C36 101.7(3)
C42 P1 C30 104.4(3)
C36 P1 C30 102.5(4)
C42 P1 Re1 114.3(3)
C36 P1 Re1 114.9(3)
C30 P1 Re1 117.1(2)
C48 P2 C54 102.3(4)
C48 P2 C60 103.0(3)
C54 P2 C60 103.6(4)
C48 P2 Re1 116.9(3)
C54 P2 Re1 113.5(3)
C60 P2 Re1 115.7(3)
C1 Re1 C2 89.0(3)
C1 Re1 N1 178.3(3)
C2 Re1 N1 92.2(3)
C1 Re1 N2 95.4(3)
C2 Re1 N2 174.7(3)
N1 Re1 N2 83.4(2)
C1 Re1 P1 87.9(2)
C2 Re1 P1 85.5(2)
N1 Re1 P1 90.91(19)
N2 Re1 P1 91.67(17)
C1 Re1 P2 92.3(2)
C2 Re1 P2 93.6(2)
N1 Re1 P2 88.87(19)
N2 Re1 P2 89.20(17)
P1 Re1 P2 179.07(6)

loop_
_geom_bond_atom_site_label_1
_geom_bond_atom_site_label_2
_geom_bond_distance
C1 O1 1.206(10)
C1 Re1 1.872(9)
C2 O2 1.181(9)
C2 Re1 1.886(8)
C3 N1 1.361(9)
C3 C4 1.398(11)
C3 H3 0.9500
C4 C5 1.366(11)
C4 H4 0.9500
C5 C6 1.424(10)
C5 H5 0.9500
C6 N1 1.402(9)
C6 C7 1.416(10)
C7 C8 1.387(10)
C7 C12 1.492(10)
C8 N2 1.410(9)
C8 C9 1.424(10)
C9 C10 1.364(11)
C9 H9 0.9500
C10 C11 1.415(10)
C10 H10 0.9500
C11 N2 1.340(9)
C11 H11 0.9500
C12 C17 1.376(11)
C12 C13 1.407(11)
C13 C14 1.374(10)
C13 H13 0.9500
C14 C15 1.386(11)
C14 H14 0.9500
C15 C16 1.381(11)
C15 N3 1.439(9)
C16 C17 1.401(10)
C16 H16 0.9500
C17 H17 0.9500
C18 C23 1.381(11)
C18 C19 1.398(10)
C18 N3 1.425(10)
C19 C20 1.389(11)
C19 H19 0.9500
C20 C21 1.362(12)
C20 H20 0.9500
C21 C22 1.384(12)
C21 H21 0.9500
C22 C23 1.397(12)
C22 H22 0.9500
C23 H23 0.9500
C24 C29 1.392(10)
C24 C25 1.398(10)
C24 N3 1.414(9)
C25 C26 1.367(11)
C25 H25 0.9500
C26 C27 1.392(11)
C26 H26 0.9500
C27 C28 1.386(11)
C27 H27 0.9500
C28 C29 1.391(11)
C28 H28 0.9500
C29 H29 0.9500
C30 C31 1.387(11)
C30 C35 1.388(11)
C30 P1 1.840(7)
C31 C32 1.379(12)
C31 H31 0.9500
C32 C33 1.380(15)
C32 H32 0.9500
C33 C34 1.368(14)
C33 H33 0.9500
C34 C35 1.405(11)
C34 H34 0.9500
C35 H35 0.9500
C36 C41 1.389(10)
C36 C37 1.397(11)
C36 P1 1.838(8)
C37 C38 1.397(10)
C37 H37 0.9500
C38 C39 1.390(11)
C38 H38 0.9500
C39 C40 1.371(11)
C39 H39 0.9500
C40 C41 1.377(11)
C40 H40 0.9500
C41 H41 0.9500
C42 C43 1.395(11)
C42 C47 1.398(11)
C42 P1 1.829(8)
C43 C44 1.382(10)
C43 H43 0.9500
C44 C45 1.381(11)
C44 H44 0.9500
C45 C46 1.377(12)
C45 H45 0.9500
C46 C47 1.391(11)
C46 H46 0.9500
C47 H47 0.9500
C48 C49 1.399(11)
C48 C53 1.405(10)
C48 P2 1.833(8)
C49 C50 1.391(11)
C49 H49 0.9500
C50 C51 1.381(13)
C50 H50 0.9500
C51 C52 1.382(13)
C51 H51 0.9500
C52 C53 1.388(11)
C52 H52 0.9500
C53 H53 0.9500
C54 C55 1.364(12)
C54 C59 1.417(11)
C54 P2 1.833(8)
C55 C56 1.430(13)
C55 H55 0.9500
C56 C57 1.395(15)
C56 H56 0.9500
C57 C58 1.387(14)
C57 H57 0.9500
C58 C59 1.387(12)
C58 H58 0.9500
C59 H59 0.9500
C60 C61 1.374(12)
C60 C65 1.401(12)
C60 P2 1.833(8)
C61 C62 1.397(11)
C61 H61 0.9500
C62 C63 1.378(13)
C62 H62 0.9500
C63 C64 1.384(12)
C63 H63 0.9500
C64 C65 1.386(10)
C64 H64 0.9500
C65 H65 0.9500
N1 Re1 2.168(6)
N2 Re1 2.169(6)
P1 Re1 2.4390(19)
P2 Re1 2.4485(19)

loop_
_geom_torsion_atom_site_label_1
_geom_torsion_atom_site_label_2
_geom_torsion_atom_site_label_3
_geom_torsion_atom_site_label_4
_geom_torsion
N1 C3 C4 C5 0.0(10)
C3 C4 C5 C6 0.0(10)
C4 C5 C6 N1 0.1(9)
C4 C5 C6 C7 175.2(8)
N1 C6 C7 C8 1.0(13)
C5 C6 C7 C8 -173.5(8)
N1 C6 C7 C12 176.7(7)
C5 C6 C7 C12 2.2(11)
C6 C7 C8 N2 -2.8(13)
C12 C7 C8 N2 -178.4(7)
C6 C7 C8 C9 167.1(8)
C12 C7 C8 C9 -8.4(12)
C7 C8 C9 C10 -170.6(8)
N2 C8 C9 C10 0.7(9)
C8 C9 C10 C11 -0.3(10)
C9 C10 C11 N2 -0.2(10)
C8 C7 C12 C17 -67.9(10)
C6 C7 C12 C17 116.0(8)
C8 C7 C12 C13 115.2(8)
C6 C7 C12 C13 -60.8(9)
C17 C12 C13 C14 -3.6(11)
C7 C12 C13 C14 173.3(7)
C12 C13 C14 C15 -0.3(12)
C13 C14 C15 C16 4.1(11)
C13 C14 C15 N3 -174.7(7)
C14 C15 C16 C17 -3.9(11)
N3 C15 C16 C17 174.8(7)
C13 C12 C17 C16 3.8(11)
C7 C12 C17 C16 -173.0(7)
C15 C16 C17 C12 -0.1(11)
C23 C18 C19 C20 0.5(12)
N3 C18 C19 C20 -179.2(7)
C18 C19 C20 C21 -1.1(13)
C19 C20 C21 C22 1.4(13)
C20 C21 C22 C23 -1.1(14)
C19 C18 C23 C22 -0.2(13)
N3 C18 C23 C22 179.5(8)
C21 C22 C23 C18 0.5(13)
C29 C24 C25 C26 -0.3(13)
N3 C24 C25 C26 177.9(8)
C24 C25 C26 C27 -1.2(14)
C25 C26 C27 C28 2.1(13)
C26 C27 C28 C29 -1.4(13)
C27 C28 C29 C24 -0.1(13)
C25 C24 C29 C28 1.0(13)
N3 C24 C29 C28 -177.2(8)
C35 C30 C31 C32 -0.5(14)
P1 C30 C31 C32 -178.0(8)
C30 C31 C32 C33 0.6(17)
C31 C32 C33 C34 -1.5(18)
C32 C33 C34 C35 2.2(16)
C31 C30 C35 C34 1.2(12)
P1 C30 C35 C34 178.9(6)
C33 C34 C35 C30 -2.1(14)
C41 C36 C37 C38 0.7(10)
P1 C36 C37 C38 175.9(5)
C36 C37 C38 C39 -1.1(11)
C37 C38 C39 C40 0.4(11)
C38 C39 C40 C41 0.6(11)
C39 C40 C41 C36 -0.9(11)
C37 C36 C41 C40 0.3(11)
P1 C36 C41 C40 -174.9(6)
C47 C42 C43 C44 -0.7(12)
P1 C42 C43 C44 177.0(7)
C42 C43 C44 C45 0.3(13)
C43 C44 C45 C46 0.4(13)
C44 C45 C46 C47 -0.6(13)
C45 C46 C47 C42 0.0(13)
C43 C42 C47 C46 0.6(12)
P1 C42 C47 C46 -177.1(6)
C53 C48 C49 C50 1.8(14)
P2 C48 C49 C50 179.4(8)
C48 C49 C50 C51 -2.6(15)
C49 C50 C51 C52 2.4(15)
C50 C51 C52 C53 -1.5(15)
C51 C52 C53 C48 0.6(14)
C49 C48 C53 C52 -0.7(13)
P2 C48 C53 C52 -178.3(7)
C59 C54 C55 C56 0.0(13)
P2 C54 C55 C56 -177.2(7)
C54 C55 C56 C57 0.1(15)
C55 C56 C57 C58 -0.3(15)
C56 C57 C58 C59 0.4(14)
C57 C58 C59 C54 -0.3(13)
C55 C54 C59 C58 0.1(12)
P2 C54 C59 C58 177.4(6)
C65 C60 C61 C62 1.0(12)
P2 C60 C61 C62 179.8(7)
C60 C61 C62 C63 -1.0(13)
C61 C62 C63 C64 -0.2(13)
C62 C63 C64 C65 1.3(13)
C63 C64 C65 C60 -1.2(13)
C61 C60 C65 C64 0.1(12)
P2 C60 C65 C64 -178.8(6)
C4 C3 N1 C6 0.1(9)
C4 C3 N1 Re1 171.2(6)
C7 C6 N1 C3 -175.5(7)
C5 C6 N1 C3 -0.1(8)
C7 C6 N1 Re1 14.1(11)
C5 C6 N1 Re1 -170.6(5)
C10 C11 N2 C8 0.7(9)
C10 C11 N2 Re1 -178.4(5)
C7 C8 N2 C11 170.7(8)
C9 C8 N2 C11 -0.8(9)
C7 C8 N2 Re1 -10.4(11)
C9 C8 N2 Re1 178.2(5)
C29 C24 N3 C18 -141.3(8)
C25 C24 N3 C18 40.5(12)
C29 C24 N3 C15 25.1(12)
C25 C24 N3 C15 -153.1(8)
C23 C18 N3 C24 30.0(12)
C19 C18 N3 C24 -150.3(8)
C23 C18 N3 C15 -136.7(8)
C19 C18 N3 C15 43.0(11)
C16 C15 N3 C24 61.0(10)
C14 C15 N3 C24 -120.3(8)
C16 C15 N3 C18 -131.8(8)
C14 C15 N3 C18 46.9(10)
C43 C42 P1 C36 169.8(7)
C47 C42 P1 C36 -12.5(8)
C43 C42 P1 C30 63.4(7)
C47 C42 P1 C30 -118.9(7)
C43 C42 P1 Re1 -65.8(7)
C47 C42 P1 Re1 111.8(7)
C41 C36 P1 C42 82.5(6)
C37 C36 P1 C42 -92.6(6)
C41 C36 P1 C30 -169.7(6)
C37 C36 P1 C30 15.2(6)
C41 C36 P1 Re1 -41.5(6)
C37 C36 P1 Re1 143.4(5)
C31 C30 P1 C42 -0.2(9)
C35 C30 P1 C42 -177.7(6)
C31 C30 P1 C36 -105.9(8)
C35 C30 P1 C36 76.6(7)
C31 C30 P1 Re1 127.4(7)
C35 C30 P1 Re1 -50.2(7)
C49 C48 P2 C54 77.8(8)
C53 C48 P2 C54 -104.7(8)
C49 C48 P2 C60 -174.9(7)
C53 C48 P2 C60 2.6(8)
C49 C48 P2 Re1 -46.9(8)
C53 C48 P2 Re1 130.6(7)
C55 C54 P2 C48 -9.5(8)
C59 C54 P2 C48 173.4(6)
C55 C54 P2 C60 -116.3(7)
C59 C54 P2 C60 66.5(7)
C55 C54 P2 Re1 117.4(7)
C59 C54 P2 Re1 -59.8(7)
C61 C60 P2 C48 -109.8(7)
C65 C60 P2 C48 69.0(7)
C61 C60 P2 C54 -3.5(8)
C65 C60 P2 C54 175.3(6)
C61 C60 P2 Re1 121.5(7)
C65 C60 P2 Re1 -59.8(7)
O1 C1 Re1 C2 -41(27)
O1 C1 Re1 N1 93(28)
O1 C1 Re1 N2 136(27)
O1 C1 Re1 P1 45(27)
O1 C1 Re1 P2 -134(27)
O2 C2 Re1 C1 -177(11)
O2 C2 Re1 N1 5(11)
O2 C2 Re1 N2 38(13)
O2 C2 Re1 P1 95(11)
O2 C2 Re1 P2 -84(11)
C3 N1 Re1 C1 -144(8)
C6 N1 Re1 C1 25(9)
C3 N1 Re1 C2 -10.2(7)
C6 N1 Re1 C2 158.6(7)
C3 N1 Re1 N2 172.7(7)
C6 N1 Re1 N2 -18.5(6)
C3 N1 Re1 P1 -95.7(6)
C6 N1 Re1 P1 73.1(6)
C3 N1 Re1 P2 83.4(6)
C6 N1 Re1 P2 -107.8(6)
C11 N2 Re1 C1 16.5(7)
C8 N2 Re1 C1 -162.3(7)
C11 N2 Re1 C2 162(3)
C8 N2 Re1 C2 -17(4)
C11 N2 Re1 N1 -164.7(7)
C8 N2 Re1 N1 16.5(6)
C11 N2 Re1 P1 104.6(7)
C8 N2 Re1 P1 -74.2(6)
C11 N2 Re1 P2 -75.8(7)
C8 N2 Re1 P2 105.4(6)
C42 P1 Re1 C1 -138.5(3)
C36 P1 Re1 C1 -21.5(3)
C30 P1 Re1 C1 98.9(4)
C42 P1 Re1 C2 -49.4(4)
C36 P1 Re1 C2 67.6(4)
C30 P1 Re1 C2 -171.9(4)
C42 P1 Re1 N1 42.8(3)
C36 P1 Re1 N1 159.8(3)
C30 P1 Re1 N1 -79.8(3)
C42 P1 Re1 N2 126.2(3)
C36 P1 Re1 N2 -116.8(3)
C30 P1 Re1 N2 3.6(3)
C42 P1 Re1 P2 -33(4)
C36 P1 Re1 P2 84(4)
C30 P1 Re1 P2 -156(4)
C48 P2 Re1 C1 -107.8(4)
C54 P2 Re1 C1 133.4(3)
C60 P2 Re1 C1 13.8(3)
C48 P2 Re1 C2 163.1(4)
C54 P2 Re1 C2 44.3(4)
C60 P2 Re1 C2 -75.3(4)
C48 P2 Re1 N1 70.9(3)
C54 P2 Re1 N1 -47.9(3)
C60 P2 Re1 N1 -167.5(3)
C48 P2 Re1 N2 -12.4(3)
C54 P2 Re1 N2 -131.2(3)
C60 P2 Re1 N2 109.1(3)
C48 P2 Re1 P1 147(4)
C54 P2 Re1 P1 28(4)
C60 P2 Re1 P1 -92(4)
